data_4029576
loop_
_publ_author_name
'Berni, Emanuela'
'Dolain, Christel'
'Kauffmann, Brice'
'L\'eger, Jean-Michel'
'Zhan, Chuanlang'
'Huc, Ivan'

_publ_section_title
;
 Expanding the registry of aromatic amide foldamers: folding,
 photochemistry and assembly using diaza-anthracene units.
;
_journal_issue 7
_journal_name_full 'The Journal of organic chemistry'
_journal_page_first 2687
_journal_page_last 2694
_journal_paper_doi 10.1021/jo702602w
_journal_volume 73
_journal_year 2008
_chemical_formula_sum 'C35 H50 N2 O6'
_chemical_formula_weight 594.77
_chemical_name_systematic
; 
 ? 
;
_space_group_IT_number 14
_symmetry_cell_setting monoclinic
_symmetry_space_group_name_Hall '-P 2yn'
_symmetry_space_group_name_H-M 'P 1 21/n 1'
_atom_sites_solution_hydrogens geom
_atom_sites_solution_primary direct
_atom_sites_solution_secondary difmap
_audit_creation_method SHELXL-97
_cell_angle_alpha 90.00
_cell_angle_beta 107.430(10)
_cell_angle_gamma 90.00
_cell_formula_units_Z 4
_cell_length_a 12.722(4)
_cell_length_b 17.796(3)
_cell_length_c 15.650(2)
_cell_measurement_temperature 296(2)
_cell_volume 3380.5(13)
_computing_structure_refinement 'SHELXL-97 (Sheldrick, 1997)'
_computing_structure_solution 'SHELXS-97 (Sheldrick, 1990)'
_diffrn_ambient_temperature 296(2)
_diffrn_measured_fraction_theta_full 0.997
_diffrn_measured_fraction_theta_max 0.997
_diffrn_radiation_monochromator graphite
_diffrn_radiation_source 'fine-focus sealed tube'
_diffrn_radiation_type CuK\a
_diffrn_radiation_wavelength 1.54180
_diffrn_reflns_av_R_equivalents 0.0000
_diffrn_reflns_av_sigmaI/netI 0.0256
_diffrn_reflns_limit_h_max 14
_diffrn_reflns_limit_h_min -14
_diffrn_reflns_limit_k_max 20
_diffrn_reflns_limit_k_min 0
_diffrn_reflns_limit_l_max 18
_diffrn_reflns_limit_l_min 0
_diffrn_reflns_number 5737
_diffrn_reflns_theta_full 65.10
_diffrn_reflns_theta_max 65.10
_diffrn_reflns_theta_min 3.86
_exptl_absorpt_coefficient_mu 0.633
_exptl_absorpt_correction_T_max 0.9394
_exptl_absorpt_correction_T_min 0.7426
_exptl_crystal_density_diffrn 1.169
_exptl_crystal_density_method 'not measured'
_exptl_crystal_F_000 1288
_exptl_crystal_size_max 0.50
_exptl_crystal_size_mid 0.25
_exptl_crystal_size_min 0.10
_refine_diff_density_max 0.476
_refine_diff_density_min -0.350
_refine_diff_density_rms 0.055
_refine_ls_extinction_coef 0.0053(4)
_refine_ls_extinction_expression Fc^*^=kFc[1+0.001xFc^2^\l^3^/sin(2\q)]^-1/4^
_refine_ls_extinction_method SHELXL
_refine_ls_goodness_of_fit_ref 1.040
_refine_ls_hydrogen_treatment mixed
_refine_ls_matrix_type full
_refine_ls_number_parameters 389
_refine_ls_number_reflns 5737
_refine_ls_number_restraints 0
_refine_ls_restrained_S_all 1.040
_refine_ls_R_factor_all 0.0868
_refine_ls_R_factor_gt 0.0601
_refine_ls_shift/su_max 0.001
_refine_ls_shift/su_mean 0.000
_refine_ls_structure_factor_coef Fsqd
_refine_ls_weighting_details 'calc w=1/[\s^2^(Fo^2^)+(0.0969P)^2^+1.5398P] where P=(Fo^2^+2Fc^2^)/3'
_refine_ls_weighting_scheme calc
_refine_ls_wR_factor_gt 0.1569
_refine_ls_wR_factor_ref 0.1799
_reflns_number_gt 4080
_reflns_number_total 5737
_reflns_threshold_expression >2sigma(I)
_cod_data_source_file jo702602w-file007.cif
_cod_data_source_block ih2159
_cod_original_sg_symbol_H-M P21/n
_cod_database_code 4029576

loop_
_symmetry_equiv_pos_as_xyz
'x, y, z'
'-x+1/2, y+1/2, -z+1/2'
'-x, -y, -z'
'x-1/2, -y-1/2, z-1/2'

loop_
_atom_site_label
_atom_site_type_symbol
_atom_site_fract_x
_atom_site_fract_y
_atom_site_fract_z
_atom_site_U_iso_or_equiv
_atom_site_adp_type
_atom_site_occupancy
_atom_site_symmetry_multiplicity
_atom_site_calc_flag
_atom_site_refinement_flags
C1 C 0.57464(17) 0.09167(12) 0.49381(14) 0.0336(5) Uani 1 1 d .
C2 C 0.66789(18) 0.13664(13) 0.50582(15) 0.0385(5) Uani 1 1 d .
C3 C 0.68898(19) 0.16485(14) 0.43032(16) 0.0448(6) Uani 1 1 d .
H3 H 0.7497 0.1955 0.4354 0.054 Uiso 1 1 calc R
C4 C 0.61850(19) 0.14670(13) 0.34763(16) 0.0412(6) Uani 1 1 d .
N5 N 0.52988(15) 0.10184(11) 0.33339(12) 0.0380(4) Uani 1 1 d .
C6 C 0.51046(17) 0.07489(12) 0.40711(15) 0.0341(5) Uani 1 1 d .
C7 C 0.41291(16) 0.02199(12) 0.39695(14) 0.0332(5) Uani 1 1 d .
C8 C 0.35289(17) 0.05017(12) 0.46189(15) 0.0343(5) Uani 1 1 d .
C9 C 0.41707(17) 0.06829(12) 0.54833(14) 0.0331(5) Uani 1 1 d .
C10 C 0.54103(16) 0.06178(12) 0.57202(14) 0.0334(5) Uani 1 1 d .
H10 H 0.5726 0.0954 0.6228 0.040 Uiso 1 1 calc R
N11 N 0.24280(14) 0.05362(11) 0.43365(12) 0.0370(4) Uani 1 1 d .
C12 C 0.19485(17) 0.07668(13) 0.49491(16) 0.0396(5) Uani 1 1 d .
C13 C 0.25020(19) 0.09643(15) 0.58179(16) 0.0445(6) Uani 1 1 d .
H13 H 0.2120 0.1117 0.6210 0.053 Uiso 1 1 calc R
C14 C 0.36478(18) 0.09302(13) 0.60956(15) 0.0385(5) Uani 1 1 d .
O15 O 0.73007(13) 0.14694(10) 0.59160(11) 0.0476(4) Uani 1 1 d .
C16 C 0.8123(2) 0.20624(16) 0.61436(19) 0.0538(7) Uani 1 1 d .
H16 H 0.8595 0.2026 0.5752 0.065 Uiso 1 1 calc R
C17 C 0.8795(2) 0.18898(19) 0.7091(2) 0.0646(8) Uani 1 1 d .
H17A H 0.8300 0.1818 0.7450 0.078 Uiso 1 1 calc R
H17B H 0.9259 0.2319 0.7331 0.078 Uiso 1 1 calc R
C18 C 0.9520(3) 0.1196(2) 0.7179(2) 0.0793(10) Uani 1 1 d .
H18A H 1.0047 0.1279 0.6852 0.095 Uiso 1 1 calc R
H18B H 0.9063 0.0772 0.6907 0.095 Uiso 1 1 calc R
C19 C 1.0149(4) 0.0999(3) 0.8156(3) 0.1169(16) Uani 1 1 d .
H19A H 1.0727 0.0643 0.8157 0.140 Uiso 1 1 calc R
H19B H 1.0500 0.1451 0.8456 0.140 Uiso 1 1 calc R
C20 C 0.9478(6) 0.0682(4) 0.8665(4) 0.152(2) Uani 1 1 d .
H20A H 0.9937 0.0552 0.9254 0.228 Uiso 1 1 calc R
H20B H 0.9113 0.0240 0.8368 0.228 Uiso 1 1 calc R
H20C H 0.8938 0.1044 0.8711 0.228 Uiso 1 1 calc R
C21 C 0.7562(3) 0.28182(18) 0.6013(2) 0.0727(9) Uani 1 1 d .
H21A H 0.7206 0.2893 0.5378 0.087 Uiso 1 1 calc R
H21B H 0.8121 0.3204 0.6210 0.087 Uiso 1 1 calc R
C22 C 0.6700(4) 0.2926(2) 0.6512(3) 0.1128(15) Uani 1 1 d .
H22A H 0.6296 0.2460 0.6480 0.135 Uiso 1 1 calc R
H22B H 0.7083 0.3022 0.7138 0.135 Uiso 1 1 calc R
C23 C 0.5905(5) 0.3536(4) 0.6174(5) 0.158(2) Uani 1 1 d .
H23A H 0.6305 0.4008 0.6281 0.189 Uiso 1 1 calc R
H23B H 0.5603 0.3477 0.5531 0.189 Uiso 1 1 calc R
C24 C 0.5012(5) 0.3597(4) 0.6536(4) 0.162(3) Uani 1 1 d .
H24A H 0.4571 0.4026 0.6282 0.243 Uiso 1 1 calc R
H24B H 0.5290 0.3655 0.7174 0.243 Uiso 1 1 calc R
H24C H 0.4568 0.3151 0.6397 0.243 Uiso 1 1 calc R
C25 C 0.6408(2) 0.18146(15) 0.26705(17) 0.0486(6) Uani 1 1 d .
O26 O 0.71560(18) 0.22374(16) 0.27272(15) 0.0897(8) Uani 1 1 d .
O27 O 0.56939(16) 0.16197(11) 0.18982(12) 0.0588(5) Uani 1 1 d .
C28 C 0.5859(3) 0.1969(2) 0.11153(19) 0.0709(9) Uani 1 1 d .
H28A H 0.5287 0.1812 0.0592 0.106 Uiso 1 1 calc R
H28B H 0.6562 0.1822 0.1061 0.106 Uiso 1 1 calc R
H28C H 0.5836 0.2506 0.1172 0.106 Uiso 1 1 calc R
C29 C 0.33805(19) 0.01835(15) 0.30075(15) 0.0436(6) Uani 1 1 d .
H29A H 0.2781 -0.0154 0.2973 0.065 Uiso 1 1 calc R
H29B H 0.3793 0.0006 0.2625 0.065 Uiso 1 1 calc R
H29C H 0.3095 0.0675 0.2818 0.065 Uiso 1 1 calc R
C30 C 0.07106(19) 0.08349(15) 0.46495(17) 0.0477(6) Uani 1 1 d .
O31 O 0.02054(15) 0.10750(16) 0.51243(14) 0.0831(8) Uani 1 1 d .
O32 O 0.02543(13) 0.06195(12) 0.38195(13) 0.0593(5) Uani 1 1 d .
C33 C -0.0928(2) 0.0686(2) 0.3489(2) 0.0795(10) Uani 1 1 d .
H33A H -0.1179 0.0525 0.2876 0.119 Uiso 1 1 calc R
H33B H -0.1136 0.1200 0.3528 0.119 Uiso 1 1 calc R
H33C H -0.1256 0.0377 0.3843 0.119 Uiso 1 1 calc R
O34 O 0.43189(13) 0.11355(11) 0.69088(11) 0.0531(5) Uani 1 1 d .
C35 C 0.3883(2) 0.13212(16) 0.76450(16) 0.0497(6) Uani 1 1 d .
H35 H 0.3134 0.1520 0.7397 0.060 Uiso 1 1 calc R
C36 C 0.4617(2) 0.19374(16) 0.81668(18) 0.0545(7) Uani 1 1 d .
H36A H 0.4552 0.2369 0.7775 0.065 Uiso 1 1 calc R
H36B H 0.4338 0.2087 0.8654 0.065 Uiso 1 1 calc R
C37 C 0.5823(2) 0.17535(18) 0.8555(2) 0.0618(8) Uani 1 1 d .
H37A H 0.6110 0.1587 0.8079 0.074 Uiso 1 1 calc R
H37B H 0.5906 0.1344 0.8979 0.074 Uiso 1 1 calc R
C38 C 0.6487(3) 0.24233(18) 0.9024(2) 0.0661(8) Uani 1 1 d .
H38A H 0.6386 0.2833 0.8599 0.079 Uiso 1 1 calc R
H38B H 0.6195 0.2585 0.9500 0.079 Uiso 1 1 calc R
C39 C 0.7698(3) 0.2277(3) 0.9416(3) 0.0984(13) Uani 1 1 d .
H39A H 0.8053 0.2719 0.9721 0.148 Uiso 1 1 calc R
H39B H 0.8007 0.2151 0.8945 0.148 Uiso 1 1 calc R
H39C H 0.7809 0.1867 0.9832 0.148 Uiso 1 1 calc R
C40 C 0.3832(2) 0.06059(17) 0.81447(19) 0.0563(7) Uani 1 1 d .
H40A H 0.4560 0.0382 0.8338 0.068 Uiso 1 1 calc R
H40B H 0.3344 0.0255 0.7739 0.068 Uiso 1 1 calc R
C41 C 0.3428(3) 0.07198(18) 0.8960(2) 0.0645(8) Uani 1 1 d .
H41A H 0.3975 0.1008 0.9404 0.077 Uiso 1 1 calc R
H41B H 0.2755 0.1014 0.8782 0.077 Uiso 1 1 calc R
C42 C 0.3208(3) 0.0002(2) 0.9384(2) 0.0825(10) Uani 1 1 d .
H42A H 0.3874 -0.0299 0.9550 0.099 Uiso 1 1 calc R
H42B H 0.2645 -0.0280 0.8947 0.099 Uiso 1 1 calc R
C43 C 0.2840(4) 0.0128(3) 1.0201(3) 0.1122(16) Uani 1 1 d .
H43A H 0.2732 -0.0348 1.0451 0.168 Uiso 1 1 calc R
H43B H 0.2160 0.0404 1.0036 0.168 Uiso 1 1 calc R
H43C H 0.3392 0.0409 1.0637 0.168 Uiso 1 1 calc R

loop_
_atom_site_aniso_label
_atom_site_aniso_U_11
_atom_site_aniso_U_22
_atom_site_aniso_U_33
_atom_site_aniso_U_23
_atom_site_aniso_U_13
_atom_site_aniso_U_12
C1 0.0266(10) 0.0357(11) 0.0409(12) 0.0018(9) 0.0136(9) -0.0008(9)
C2 0.0306(11) 0.0412(13) 0.0450(13) 0.0008(10) 0.0132(10) -0.0024(9)
C3 0.0332(12) 0.0526(14) 0.0522(14) 0.0064(11) 0.0183(11) -0.0073(11)
C4 0.0349(12) 0.0450(13) 0.0493(14) 0.0079(11) 0.0211(10) 0.0003(10)
N5 0.0312(10) 0.0443(11) 0.0424(10) 0.0060(8) 0.0169(8) 0.0000(8)
C6 0.0279(11) 0.0357(12) 0.0414(12) 0.0028(9) 0.0145(9) 0.0010(9)
C7 0.0251(10) 0.0426(12) 0.0335(11) 0.0041(9) 0.0111(9) 0.0000(9)
C8 0.0281(11) 0.0352(12) 0.0424(12) 0.0051(9) 0.0149(9) 0.0015(9)
C9 0.0274(11) 0.0366(11) 0.0389(12) 0.0032(9) 0.0155(9) 0.0001(9)
C10 0.0264(11) 0.0378(12) 0.0380(11) -0.0015(9) 0.0125(9) -0.0024(9)
N11 0.0244(9) 0.0427(11) 0.0461(11) 0.0042(8) 0.0138(8) 0.0015(7)
C12 0.0278(11) 0.0470(13) 0.0481(13) 0.0036(10) 0.0176(10) 0.0039(9)
C13 0.0339(12) 0.0589(15) 0.0471(14) 0.0020(11) 0.0218(11) 0.0052(11)
C14 0.0356(12) 0.0437(13) 0.0397(12) 0.0006(10) 0.0165(10) 0.0024(10)
O15 0.0394(9) 0.0551(10) 0.0473(10) -0.0008(8) 0.0116(7) -0.0192(8)
C16 0.0418(14) 0.0561(16) 0.0635(17) -0.0037(13) 0.0158(12) -0.0219(12)
C17 0.0493(16) 0.077(2) 0.0639(18) -0.0061(15) 0.0109(14) -0.0229(15)
C18 0.0547(18) 0.104(3) 0.079(2) 0.0055(19) 0.0186(16) 0.0039(18)
C19 0.088(3) 0.136(4) 0.108(3) 0.024(3) 0.001(3) 0.006(3)
C20 0.179(6) 0.164(6) 0.109(4) 0.037(4) 0.038(4) 0.039(5)
C21 0.076(2) 0.0580(19) 0.080(2) -0.0044(16) 0.0169(17) -0.0168(16)
C22 0.144(4) 0.080(3) 0.133(4) -0.002(3) 0.071(3) 0.026(3)
C23 0.167(6) 0.140(5) 0.196(6) 0.033(4) 0.099(5) 0.060(4)
C24 0.139(5) 0.182(6) 0.193(6) 0.073(5) 0.094(5) 0.058(5)
C25 0.0411(13) 0.0587(16) 0.0527(15) 0.0152(12) 0.0239(12) 0.0010(12)
O26 0.0644(14) 0.131(2) 0.0714(14) 0.0306(14) 0.0176(11) -0.0470(14)
O27 0.0662(12) 0.0702(13) 0.0460(10) 0.0074(9) 0.0261(9) -0.0138(10)
C28 0.088(2) 0.083(2) 0.0515(17) 0.0128(15) 0.0355(16) -0.0039(18)
C29 0.0339(12) 0.0584(15) 0.0384(13) 0.0040(11) 0.0106(10) -0.0026(11)
C30 0.0317(12) 0.0604(16) 0.0556(15) 0.0073(12) 0.0201(12) 0.0050(11)
O31 0.0358(10) 0.148(2) 0.0730(14) -0.0123(14) 0.0271(10) 0.0126(12)
O32 0.0254(8) 0.0850(14) 0.0656(12) -0.0085(10) 0.0106(8) 0.0039(8)
C33 0.0244(13) 0.122(3) 0.086(2) -0.002(2) 0.0075(14) 0.0050(15)
O34 0.0374(9) 0.0838(13) 0.0414(9) -0.0119(9) 0.0167(7) 0.0046(9)
C35 0.0426(14) 0.0678(17) 0.0437(14) -0.0085(12) 0.0204(11) 0.0078(12)
C36 0.0587(17) 0.0570(16) 0.0514(15) -0.0028(12) 0.0221(13) 0.0106(13)
C37 0.0578(17) 0.0652(18) 0.0631(18) -0.0146(14) 0.0192(14) 0.0016(14)
C38 0.076(2) 0.0642(19) 0.0623(18) -0.0117(15) 0.0275(16) -0.0115(16)
C39 0.070(2) 0.107(3) 0.113(3) -0.040(3) 0.019(2) -0.015(2)
C40 0.0508(15) 0.0635(17) 0.0591(16) -0.0086(13) 0.0233(13) 0.0003(13)
C41 0.0666(19) 0.074(2) 0.0609(18) 0.0033(15) 0.0309(15) 0.0039(16)
C42 0.094(3) 0.077(2) 0.092(2) 0.0149(19) 0.051(2) 0.011(2)
C43 0.150(4) 0.102(3) 0.118(3) 0.034(3) 0.091(3) 0.030(3)

loop_
_atom_type_symbol
_atom_type_description
_atom_type_scat_dispersion_real
_atom_type_scat_dispersion_imag
_atom_type_scat_source
C C 0.0181 0.0091 'International Tables Vol C Tables 4.2.6.8 and 6.1.1.4'
H H 0.0000 0.0000 'International Tables Vol C Tables 4.2.6.8 and 6.1.1.4'
N N 0.0311 0.0180 'International Tables Vol C Tables 4.2.6.8 and 6.1.1.4'
O O 0.0492 0.0322 'International Tables Vol C Tables 4.2.6.8 and 6.1.1.4'

loop_
_geom_angle_atom_site_label_1
_geom_angle_atom_site_label_2
_geom_angle_atom_site_label_3
_geom_angle
_geom_angle_site_symmetry_3
C6 C1 C2 118.78(19) .
C6 C1 C10 119.31(18) .
C2 C1 C10 121.9(2) .
O15 C2 C3 126.5(2) .
O15 C2 C1 115.62(19) .
C3 C2 C1 117.9(2) .
C4 C3 C2 118.7(2) .
N5 C4 C3 125.0(2) .
N5 C4 C25 117.6(2) .
C3 C4 C25 117.3(2) .
C6 N5 C4 115.6(2) .
N5 C6 C1 123.9(2) .
N5 C6 C7 119.01(19) .
C1 C6 C7 117.08(18) .
C29 C7 C8 112.49(17) .
C29 C7 C6 112.15(18) .
C8 C7 C6 106.31(17) .
C29 C7 C10 108.65(18) 3_656
C8 C7 C10 108.08(16) 3_656
C6 C7 C10 109.02(16) 3_656
N11 C8 C9 124.16(19) .
N11 C8 C7 118.55(19) .
C9 C8 C7 117.26(18) .
C14 C9 C8 118.69(19) .
C14 C9 C10 122.28(19) .
C8 C9 C10 119.03(18) .
C1 C10 C9 107.59(17) .
C1 C10 C7 113.70(17) 3_656
C9 C10 C7 113.60(17) 3_656
C8 N11 C12 115.59(19) .
N11 C12 C13 125.1(2) .
N11 C12 C30 117.2(2) .
C13 C12 C30 117.7(2) .
C12 C13 C14 118.4(2) .
O34 C14 C9 115.84(19) .
O34 C14 C13 126.0(2) .
C9 C14 C13 118.1(2) .
C2 O15 C16 120.41(19) .
O15 C16 C17 104.4(2) .
O15 C16 C21 109.8(2) .
C17 C16 C21 114.9(3) .
C16 C17 C18 113.9(3) .
C17 C18 C19 113.4(3) .
C20 C19 C18 114.8(4) .
C16 C21 C22 115.1(3) .
C23 C22 C21 115.5(4) .
C24 C23 C22 117.5(5) .
O26 C25 O27 123.1(2) .
O26 C25 C4 122.8(3) .
O27 C25 C4 114.1(2) .
C25 O27 C28 115.3(2) .
O31 C30 O32 123.9(2) .
O31 C30 C12 122.7(2) .
O32 C30 C12 113.3(2) .
C30 O32 C33 115.9(2) .
C14 O34 C35 121.46(18) .
O34 C35 C40 107.7(2) .
O34 C35 C36 105.7(2) .
C40 C35 C36 116.6(2) .
C37 C36 C35 116.8(2) .
C36 C37 C38 112.1(3) .
C39 C38 C37 114.6(3) .
C35 C40 C41 113.6(2) .
C42 C41 C40 114.2(3) .
C41 C42 C43 113.2(3) .

loop_
_geom_bond_atom_site_label_1
_geom_bond_atom_site_label_2
_geom_bond_distance
_geom_bond_site_symmetry_2
C1 C6 1.390(3) .
C1 C2 1.396(3) .
C1 C10 1.509(3) .
C2 O15 1.351(3) .
C2 C3 1.382(3) .
C3 C4 1.374(3) .
C4 N5 1.345(3) .
C4 C25 1.506(3) .
N5 C6 1.339(3) .
C6 C7 1.528(3) .
C7 C29 1.523(3) .
C7 C8 1.527(3) .
C7 C10 1.622(3) 3_656
C8 N11 1.338(3) .
C8 C9 1.393(3) .
C9 C14 1.391(3) .
C9 C10 1.512(3) .
C10 C7 1.622(3) 3_656
N11 C12 1.345(3) .
C12 C13 1.376(3) .
C12 C30 1.508(3) .
C13 C14 1.392(3) .
C14 O34 1.353(3) .
O15 C16 1.453(3) .
C16 C17 1.505(4) .
C16 C21 1.507(4) .
C17 C18 1.522(5) .
C18 C19 1.539(5) .
C19 C20 1.445(7) .
C21 C22 1.536(5) .
C22 C23 1.470(7) .
C23 C24 1.417(7) .
C25 O26 1.196(3) .
C25 O27 1.322(3) .
O27 C28 1.444(3) .
C30 O31 1.197(3) .
C30 O32 1.311(3) .
O32 C33 1.441(3) .
O34 C35 1.459(3) .
C35 C40 1.506(4) .
C35 C36 1.512(4) .
C36 C37 1.507(4) .
C37 C38 1.517(4) .
C38 C39 1.501(5) .
C40 C41 1.525(4) .
C41 C42 1.504(4) .
C42 C43 1.505(5) .

loop_
_geom_torsion_atom_site_label_1
_geom_torsion_atom_site_label_2
_geom_torsion_atom_site_label_3
_geom_torsion_atom_site_label_4
_geom_torsion
_geom_torsion_site_symmetry_1
_geom_torsion_site_symmetry_4
C6 C1 C2 O15 -176.2(2) . .
C10 C1 C2 O15 4.7(3) . .
C6 C1 C2 C3 2.7(3) . .
C10 C1 C2 C3 -176.5(2) . .
O15 C2 C3 C4 177.9(2) . .
C1 C2 C3 C4 -0.8(3) . .
C2 C3 C4 N5 -1.2(4) . .
C2 C3 C4 C25 177.1(2) . .
C3 C4 N5 C6 1.2(3) . .
C25 C4 N5 C6 -177.1(2) . .
C4 N5 C6 C1 0.9(3) . .
C4 N5 C6 C7 -178.6(2) . .
C2 C1 C6 N5 -2.8(3) . .
C10 C1 C6 N5 176.4(2) . .
C2 C1 C6 C7 176.67(19) . .
C10 C1 C6 C7 -4.1(3) . .
N5 C6 C7 C29 -10.2(3) . .
C1 C6 C7 C29 170.30(19) . .
N5 C6 C7 C8 -133.5(2) . .
C1 C6 C7 C8 47.0(2) . .
N5 C6 C7 C10 110.2(2) . 3_656
C1 C6 C7 C10 -69.3(2) . 3_656
C29 C7 C8 N11 13.2(3) . .
C6 C7 C8 N11 136.3(2) . .
C10 C7 C8 N11 -106.8(2) 3_656 .
C29 C7 C8 C9 -168.99(19) . .
C6 C7 C8 C9 -45.9(2) . .
C10 C7 C8 C9 71.1(2) 3_656 .
N11 C8 C9 C14 -1.3(3) . .
C7 C8 C9 C14 -179.0(2) . .
N11 C8 C9 C10 179.8(2) . .
C7 C8 C9 C10 2.1(3) . .
C6 C1 C10 C9 -40.2(3) . .
C2 C1 C10 C9 139.0(2) . .
C6 C1 C10 C7 86.5(2) . 3_656
C2 C1 C10 C7 -94.3(2) . 3_656
C14 C9 C10 C1 -137.7(2) . .
C8 C9 C10 C1 41.2(3) . .
C14 C9 C10 C7 95.6(2) . 3_656
C8 C9 C10 C7 -85.6(2) . 3_656
C9 C8 N11 C12 0.3(3) . .
C7 C8 N11 C12 178.00(19) . .
C8 N11 C12 C13 0.2(3) . .
C8 N11 C12 C30 178.3(2) . .
N11 C12 C13 C14 0.4(4) . .
C30 C12 C13 C14 -177.7(2) . .
C8 C9 C14 O34 -176.6(2) . .
C10 C9 C14 O34 2.3(3) . .
C8 C9 C14 C13 1.7(3) . .
C10 C9 C14 C13 -179.4(2) . .
C12 C13 C14 O34 176.8(2) . .
C12 C13 C14 C9 -1.3(3) . .
C3 C2 O15 C16 16.5(4) . .
C1 C2 O15 C16 -164.8(2) . .
C2 O15 C16 C17 -167.8(2) . .
C2 O15 C16 C21 68.5(3) . .
O15 C16 C17 C18 70.5(3) . .
C21 C16 C17 C18 -169.2(3) . .
C16 C17 C18 C19 -176.5(3) . .
C17 C18 C19 C20 73.2(6) . .
O15 C16 C21 C22 54.2(4) . .
C17 C16 C21 C22 -63.1(4) . .
C16 C21 C22 C23 -160.8(5) . .
C21 C22 C23 C24 172.2(6) . .
N5 C4 C25 O26 177.9(3) . .
C3 C4 C25 O26 -0.6(4) . .
N5 C4 C25 O27 -1.1(3) . .
C3 C4 C25 O27 -179.5(2) . .
O26 C25 O27 C28 -1.5(4) . .
C4 C25 O27 C28 177.5(2) . .
N11 C12 C30 O31 -175.7(3) . .
C13 C12 C30 O31 2.6(4) . .
N11 C12 C30 O32 3.1(3) . .
C13 C12 C30 O32 -178.6(2) . .
O31 C30 O32 C33 0.0(4) . .
C12 C30 O32 C33 -178.8(3) . .
C9 C14 O34 C35 -172.7(2) . .
C13 C14 O34 C35 9.1(4) . .
C14 O34 C35 C40 89.2(3) . .
C14 O34 C35 C36 -145.4(2) . .
O34 C35 C36 C37 -59.6(3) . .
C40 C35 C36 C37 60.1(3) . .
C35 C36 C37 C38 177.2(2) . .
C36 C37 C38 C39 -179.3(3) . .
O34 C35 C40 C41 177.8(2) . .
C36 C35 C40 C41 59.2(3) . .
C35 C40 C41 C42 171.2(3) . .
C40 C41 C42 C43 178.5(3) . .
